data_4123108
loop_
_publ_author_name
'Colebatch, Annie L.'
'Hill, Anthony F.'

_publ_section_title
;
 Secondary Phosphinocarbyne and Phosphaisonitrile Complexes.
;
_journal_name_full 'Journal of the American Chemical Society'
_journal_page_first 141208061520004
_journal_paper_doi 10.1021/ja511308k
_journal_year 2014
_chemical_compound_source 'Research School of Chemistry'
_chemical_formula_moiety 'C42 H63 B1 K1 N8 O8 P1 W1'
_chemical_formula_sum 'C42 H63 B K N8 O8 P W'
_chemical_formula_weight 1072.74
_space_group_IT_number 14
_symmetry_cell_setting monoclinic
_symmetry_space_group_name_Hall '-P 2yn'
_symmetry_space_group_name_H-M 'P 1 21/n 1'
_atom_sites_solution_hydrogens difmap
_atom_sites_solution_primary direct
_cell_angle_alpha 90
_cell_angle_beta 95.3960(18)
_cell_angle_gamma 90
_cell_formula_units_Z 4
_cell_length_a 14.6929(3)
_cell_length_b 23.4328(5)
_cell_length_c 15.9038(3)
_cell_measurement_reflns_used 18841
_cell_measurement_temperature 150
_cell_measurement_theta_max 72
_cell_measurement_theta_min 3
_cell_volume 5451.35(19)
_computing_cell_refinement 'CrysAlis, (Agilent Technologies, 2013)'
_computing_data_collection 'SuperNova, (Agilent Technologies, 2013)'
_computing_data_reduction 'CrysAlis, (Agilent Technologies, 2013)'
_computing_molecular_graphics 'Ortep-3 for Windows v. 2.01'
_computing_publication_material 'CRYSTALS (Betteridge et al., 2003)'
_computing_structure_refinement 'CRYSTALS (Betteridge et al., 2003)'
_computing_structure_solution 'SIR92 (Altomare et al., 1994)'
_diffrn_ambient_temperature 150
_diffrn_measured_fraction_theta_full 1.000
_diffrn_measured_fraction_theta_max 0.994
_diffrn_measurement_device Area
_diffrn_measurement_device_type 'Agilent Technologies SuperNova'
_diffrn_measurement_method \w
_diffrn_radiation_monochromator mirror
_diffrn_radiation_type 'Cu K\a'
_diffrn_radiation_wavelength 1.54184
_diffrn_reflns_av_R_equivalents 0.032
_diffrn_reflns_limit_h_max 18
_diffrn_reflns_limit_h_min -17
_diffrn_reflns_limit_k_max 27
_diffrn_reflns_limit_k_min -28
_diffrn_reflns_limit_l_max 19
_diffrn_reflns_limit_l_min -14
_diffrn_reflns_number 47041
_diffrn_reflns_theta_full 69.968
_diffrn_reflns_theta_max 72.157
_diffrn_reflns_theta_min 3.369
_diffrn_standards_number 0
_exptl_absorpt_coefficient_mu 5.302
_exptl_absorpt_correction_T_max 0.73
_exptl_absorpt_correction_T_min 0.55
_exptl_absorpt_correction_type multi-scan
_exptl_absorpt_process_details 'CrysAlis, (Agilent Technologies, 2013)'
_exptl_crystal_colour 'dark purple'
_exptl_crystal_density_diffrn 1.307
_exptl_crystal_density_method 'not measured'
_exptl_crystal_description needle
_exptl_crystal_F_000 2192
_exptl_crystal_size_max 0.129
_exptl_crystal_size_mid 0.070
_exptl_crystal_size_min 0.060
_platon_squeeze_details
;

;
_refine_diff_density_max 1.98
_refine_diff_density_min -2.15
_refine_ls_extinction_method None
_refine_ls_goodness_of_fit_ref 0.9562
_refine_ls_hydrogen_treatment constr
_refine_ls_matrix_type full
_refine_ls_number_parameters 559
_refine_ls_number_reflns 10633
_refine_ls_number_restraints 58
_refine_ls_R_factor_all 0.0664
_refine_ls_R_factor_gt 0.0614
_refine_ls_shift/su_max 0.0012404
_refine_ls_shift/su_mean 0.0000212
_refine_ls_structure_factor_coef Fsqd
_refine_ls_weighting_details
;
 Method, part 1, Chebychev polynomial, (Watkin, 1994, Prince, 1982) 
 [weight] = 1.0/[A~0~*T~0~(x)+A~1~*T~1~(x) ... +A~n-1~]*T~n-1~(x)] 
 where A~i~ are the Chebychev coefficients listed below and x= Fcalc/Fmax 
 Method = Robust Weighting (Prince, 1982) 
 W = [weight] * [1-(deltaF/6*sigmaF)^2^]^2^ 
 A~i~ are: 
 0.209E+04 0.326E+04 0.181E+04 703. 196. 
;
_refine_ls_weighting_scheme calc
_refine_ls_wR_factor_all 0.1122
_refine_ls_wR_factor_gt 0.1095
_refine_ls_wR_factor_ref 0.1120
_reflns_limit_h_max 18
_reflns_limit_h_min -18
_reflns_limit_k_max 28
_reflns_limit_k_min 0
_reflns_limit_l_max 19
_reflns_limit_l_min 0
_reflns_number_gt 9566
_reflns_number_total 10683
_reflns_threshold_expression I>2.0\s(I)
_oxford_diffrn_Wilson_B_factor 3.59
_oxford_diffrn_Wilson_scale 0.20
_oxford_refine_ls_r_factor_ref 0.0664
_oxford_refine_ls_scale 2.462(12)
_oxford_reflns_number_all 10638
_oxford_reflns_threshold_expression_ref I>-3.0\s(I)
_cod_data_source_file ja511308k_si_001.cif
_cod_data_source_block 1
_cod_original_sg_symbol_H-M 'P 1 21/n 1 '
_cod_original_formula_sum 'C42 H63 B1 K1 N8 O8 P1 W1'
_cod_database_code 4123108

loop_
_symmetry_equiv_pos_as_xyz
x,y,z
-x,-y,-z
-x+1/2,y+1/2,-z+1/2
x+1/2,-y+1/2,z+1/2

loop_
_atom_site_label
_atom_site_type_symbol
_atom_site_fract_x
_atom_site_fract_y
_atom_site_fract_z
_atom_site_U_iso_or_equiv
_atom_site_occupancy
_atom_site_adp_type
_atom_site_refinement_flags_posn
_atom_site_refinement_flags_adp
W1 W 1.02913(2) 0.761024(13) 0.611860(19) 0.0427 1.0000 Uani . .
P1 P 0.86840(13) 0.80050(9) 0.75777(13) 0.0618 1.0000 Uani . .
K1 K 0.51802(12) 0.58385(6) 0.68676(9) 0.0591 1.0000 Uani . .
N11 N 1.1508(3) 0.7431(2) 0.5348(3) 0.0431 1.0000 Uani . .
N12 N 1.2237(4) 0.7802(2) 0.5375(3) 0.0471 1.0000 Uani . .
N21 N 1.1432(3) 0.7922(2) 0.7042(3) 0.0440 1.0000 Uani . .
N22 N 1.2137(3) 0.8246(2) 0.6792(3) 0.0470 1.0000 Uani . .
N31 N 1.0477(4) 0.8460(2) 0.5498(3) 0.0447 1.0000 Uani . .
N32 N 1.1334(4) 0.8698(2) 0.5485(3) 0.0489 1.0000 Uani . .
N101 N 0.3195(6) 0.5521(4) 0.6651(6) 0.1148 1.0000 Uani . U
N102 N 0.7187(8) 0.6107(5) 0.7011(7) 0.1406 1.0000 Uani . U
O2 O 0.8759(4) 0.7060(3) 0.4881(4) 0.0948 1.0000 Uani . .
O3 O 1.0126(4) 0.6344(3) 0.6869(3) 0.0741 1.0000 Uani . .
O101 O 0.3965(7) 0.6532(3) 0.7649(5) 0.1189 1.0000 Uani . U
O102 O 0.5804(8) 0.6859(3) 0.7599(5) 0.1330 1.0000 Uani . U
O103 O 0.4222(4) 0.5858(2) 0.5249(3) 0.0655 1.0000 Uani . .
O104 O 0.6132(4) 0.5987(3) 0.5370(4) 0.0786 1.0000 Uani . .
O105 O 0.4619(3) 0.47342(19) 0.7336(3) 0.0580 1.0000 Uani . .
O106 O 0.6424(4) 0.5095(3) 0.7771(4) 0.0864 1.0000 Uani . .
C1 C 0.9337(5) 0.7824(3) 0.6797(4) 0.0506 1.0000 Uani . .
C2 C 0.9332(5) 0.7288(3) 0.5307(5) 0.0604 1.0000 Uani . .
C3 C 1.0215(4) 0.6840(3) 0.6584(5) 0.0554 1.0000 Uani . .
C11 C 1.1065(5) 0.6506(3) 0.4678(5) 0.0598 1.0000 Uani . .
C12 C 1.1714(4) 0.6989(3) 0.4882(4) 0.0467 1.0000 Uani . .
C13 C 1.2579(5) 0.7065(3) 0.4602(5) 0.0580 1.0000 Uani . .
C14 C 1.2886(5) 0.7583(3) 0.4930(4) 0.0544 1.0000 Uani . .
C15 C 1.3770(5) 0.7882(4) 0.4811(6) 0.0794 1.0000 Uani . .
C21 C 1.0987(5) 0.7509(3) 0.8374(4) 0.0659 1.0000 Uani . .
C22 C 1.1585(5) 0.7855(3) 0.7879(4) 0.0511 1.0000 Uani . .
C23 C 1.2390(5) 0.8133(3) 0.8160(4) 0.0568 1.0000 Uani . .
C24 C 1.2717(4) 0.8376(3) 0.7475(5) 0.0545 1.0000 Uani . .
C25 C 1.3565(5) 0.8713(4) 0.7411(6) 0.0770 1.0000 Uani . .
C31 C 0.8888(5) 0.8700(4) 0.4943(5) 0.0703 1.0000 Uani . .
C32 C 0.9889(6) 0.8811(3) 0.5062(4) 0.0556 1.0000 Uani . .
C33 C 1.0351(6) 0.9267(3) 0.4766(4) 0.0651 1.0000 Uani . .
C34 C 1.1256(6) 0.9196(3) 0.5040(4) 0.0617 1.0000 Uani . .
C35 C 1.2060(7) 0.9567(4) 0.4947(6) 0.0857 1.0000 Uani . .
C41 C 0.7588(5) 0.8216(4) 0.7023(5) 0.0675 1.0000 Uani . .
C42 C 0.7268(6) 0.8056(4) 0.6207(6) 0.0809 1.0000 Uani . .
C43 C 0.6415(6) 0.8204(5) 0.5853(6) 0.0908 1.0000 Uani . .
C44 C 0.5840(6) 0.8523(5) 0.6305(7) 0.1009 1.0000 Uani . .
C45 C 0.6128(6) 0.8689(5) 0.7098(7) 0.0907 1.0000 Uani . .
C46 C 0.6994(5) 0.8541(4) 0.7468(6) 0.0771 1.0000 Uani . .
C101 C 0.2749(9) 0.5866(6) 0.7296(8) 0.1326 1.0000 Uani . U
C102 C 0.3052(10) 0.6461(6) 0.7365(9) 0.1432 1.0000 Uani . U
C103 C 0.4384(10) 0.7107(4) 0.7812(7) 0.1267 1.0000 Uani . U
C104 C 0.5343(11) 0.7100(5) 0.8147(8) 0.1328 1.0000 Uani . U
C105 C 0.6749(11) 0.6873(5) 0.7920(8) 0.1407 1.0000 Uani . U
C106 C 0.7325(11) 0.6670(6) 0.7286(8) 0.1454 1.0000 Uani . U
C107 C 0.2811(6) 0.5692(5) 0.5813(7) 0.1023 1.0000 Uani . .
C108 C 0.3403(6) 0.5549(4) 0.5122(6) 0.0890 1.0000 Uani . .
C109 C 0.4732(6) 0.5849(4) 0.4533(5) 0.0754 1.0000 Uani . .
C110 C 0.5540(7) 0.6214(4) 0.4695(5) 0.0815 1.0000 Uani . .
C111 C 0.6971(8) 0.6287(6) 0.5477(7) 0.1310 1.0000 Uani . .
C112 C 0.7545(8) 0.6028(7) 0.6195(9) 0.1521 1.0000 Uani . .
C113 C 0.3116(6) 0.4900(5) 0.6767(8) 0.1088 1.0000 Uani . .
C114 C 0.3708(6) 0.4667(4) 0.7492(7) 0.0938 1.0000 Uani . .
C115 C 0.5210(6) 0.4459(3) 0.7977(4) 0.0647 1.0000 Uani . .
C116 C 0.6163(6) 0.4522(4) 0.7794(5) 0.0799 1.0000 Uani . .
C117 C 0.7371(8) 0.5137(7) 0.7602(10) 0.1586 1.0000 Uani . U
C118 C 0.7647(9) 0.5740(7) 0.7662(10) 0.1622 1.0000 Uani . U
B1 B 1.2184(6) 0.8371(3) 0.5856(5) 0.0509 1.0000 Uani . .
H111 H 1.1351 0.6228 0.4345 0.0899 1.0000 Uiso R .
H112 H 1.0905 0.6328 0.5186 0.0900 1.0000 Uiso R .
H113 H 1.0522 0.6638 0.4350 0.0899 1.0000 Uiso R .
H131 H 1.2881 0.6821 0.4263 0.0701 1.0000 Uiso R .
H151 H 1.4067 0.7700 0.4366 0.1189 1.0000 Uiso R .
H153 H 1.4173 0.7870 0.5321 0.1191 1.0000 Uiso R .
H152 H 1.3658 0.8273 0.4654 0.1190 1.0000 Uiso R .
H211 H 1.1219 0.7516 0.8953 0.0989 1.0000 Uiso R .
H212 H 1.0379 0.7665 0.8313 0.0986 1.0000 Uiso R .
H213 H 1.0970 0.7125 0.8178 0.0988 1.0000 Uiso R .
H231 H 1.2657 0.8148 0.8714 0.0681 1.0000 Uiso R .
H251 H 1.3872 0.8758 0.7963 0.1150 1.0000 Uiso R .
H253 H 1.3411 0.9078 0.7172 0.1150 1.0000 Uiso R .
H252 H 1.3957 0.8524 0.7055 0.1149 1.0000 Uiso R .
H311 H 0.8583 0.9019 0.4667 0.1050 1.0000 Uiso R .
H312 H 0.8646 0.8639 0.5477 0.1050 1.0000 Uiso R .
H313 H 0.8771 0.8368 0.4595 0.1051 1.0000 Uiso R .
H331 H 1.0085 0.9565 0.4439 0.0779 1.0000 Uiso R .
H351 H 1.1876 0.9874 0.4570 0.1287 1.0000 Uiso R .
H352 H 1.2286 0.9716 0.5487 0.1289 1.0000 Uiso R .
H353 H 1.2530 0.9347 0.4723 0.1289 1.0000 Uiso R .
H421 H 0.7648 0.7837 0.5891 0.0970 1.0000 Uiso R .
H431 H 0.6223 0.8087 0.5310 0.1090 1.0000 Uiso R .
H441 H 0.5261 0.8624 0.6063 0.1209 1.0000 Uiso R .
H451 H 0.5741 0.8907 0.7405 0.1080 1.0000 Uiso R .
H461 H 0.7185 0.8662 0.8024 0.0921 1.0000 Uiso R .
H1011 H 0.2866 0.5682 0.7840 0.1589 1.0000 Uiso R .
H1012 H 0.2100 0.5874 0.7121 0.1592 1.0000 Uiso R .
H1021 H 0.2689 0.6655 0.7754 0.1722 1.0000 Uiso R .
H1022 H 0.2954 0.6639 0.6816 0.1719 1.0000 Uiso R .
H1031 H 0.4047 0.7296 0.8215 0.1512 1.0000 Uiso R .
H1032 H 0.4323 0.7309 0.7280 0.1509 1.0000 Uiso R .
H1042 H 0.5573 0.7488 0.8260 0.1591 1.0000 Uiso R .
H1041 H 0.5407 0.6882 0.8674 0.1592 1.0000 Uiso R .
H1051 H 0.6919 0.7262 0.8071 0.1681 1.0000 Uiso R .
H1052 H 0.6840 0.6626 0.8410 0.1680 1.0000 Uiso R .
H1071 H 0.2715 0.6101 0.5817 0.1230 1.0000 Uiso R .
H1072 H 0.2233 0.5499 0.5691 0.1230 1.0000 Uiso R .
H1081 H 0.3093 0.5648 0.4576 0.1070 1.0000 Uiso R .
H1082 H 0.3538 0.5144 0.5140 0.1070 1.0000 Uiso R .
H1091 H 0.4352 0.5992 0.4046 0.0911 1.0000 Uiso R .
H1092 H 0.4917 0.5460 0.4425 0.0909 1.0000 Uiso R .
H1102 H 0.5347 0.6592 0.4844 0.0980 1.0000 Uiso R .
H1101 H 0.5862 0.6236 0.4194 0.0979 1.0000 Uiso R .
H1111 H 0.6855 0.6684 0.5602 0.1569 1.0000 Uiso R .
H1112 H 0.7283 0.6261 0.4966 0.1569 1.0000 Uiso R .
H1121 H 0.8150 0.6194 0.6220 0.1830 1.0000 Uiso R .
H1122 H 0.7583 0.5622 0.6096 0.1829 1.0000 Uiso R .
H1131 H 0.2491 0.4816 0.6858 0.1310 1.0000 Uiso R .
H1132 H 0.3267 0.4710 0.6258 0.1309 1.0000 Uiso R .
H1142 H 0.3594 0.4863 0.8008 0.1129 1.0000 Uiso R .
H1141 H 0.3582 0.4264 0.7542 0.1129 1.0000 Uiso R .
H1151 H 0.5126 0.4631 0.8515 0.0781 1.0000 Uiso R .
H1152 H 0.5052 0.4057 0.7997 0.0779 1.0000 Uiso R .
H1162 H 0.6549 0.4329 0.8236 0.0959 1.0000 Uiso R .
H1161 H 0.6244 0.4346 0.7251 0.0961 1.0000 Uiso R .
H1171 H 0.7745 0.4911 0.8012 0.1899 1.0000 Uiso R .
H1172 H 0.7429 0.4998 0.7037 0.1899 1.0000 Uiso R .
H1181 H 0.7511 0.5890 0.8209 0.1939 1.0000 Uiso R .
H1182 H 0.8300 0.5757 0.7618 0.1939 1.0000 Uiso R .
H1061 H 0.7958 0.6705 0.7521 0.1742 1.0000 Uiso R .
H1062 H 0.7212 0.6918 0.6792 0.1742 1.0000 Uiso R .
H11 H 1.2788 0.8622 0.5777 0.0609 1.0000 Uiso R .

loop_
_atom_site_aniso_label
_atom_site_aniso_U_11
_atom_site_aniso_U_22
_atom_site_aniso_U_33
_atom_site_aniso_U_23
_atom_site_aniso_U_13
_atom_site_aniso_U_12
W1 0.03961(15) 0.04676(16) 0.04146(15) 0.00387(14) 0.00160(10) -0.00136(14)
P1 0.0519(11) 0.0748(14) 0.0600(12) 0.0060(10) 0.0116(9) -0.0035(9)
K1 0.0883(12) 0.0408(8) 0.0495(8) 0.0012(6) 0.0124(8) -0.0122(8)
N11 0.042(3) 0.041(3) 0.047(3) -0.006(2) 0.009(2) -0.001(2)
N12 0.048(3) 0.049(3) 0.046(3) -0.004(2) 0.013(2) -0.006(2)
N21 0.041(3) 0.047(3) 0.044(3) -0.006(2) -0.001(2) 0.000(2)
N22 0.038(3) 0.047(3) 0.054(3) -0.009(3) -0.001(2) -0.001(2)
N31 0.059(3) 0.043(3) 0.033(3) 0.001(2) 0.010(2) 0.006(3)
N32 0.068(4) 0.037(3) 0.044(3) 0.001(2) 0.015(3) -0.002(3)
N101 0.113(5) 0.132(6) 0.108(5) 0.052(5) 0.053(4) 0.053(5)
N102 0.189(7) 0.121(6) 0.107(5) 0.009(5) -0.010(5) -0.090(5)
O2 0.071(4) 0.133(6) 0.075(4) -0.025(4) -0.018(3) -0.034(4)
O3 0.073(4) 0.085(4) 0.064(3) 0.013(3) 0.001(3) -0.016(3)
O101 0.206(6) 0.067(3) 0.090(4) -0.005(3) 0.052(4) 0.016(4)
O102 0.232(6) 0.079(3) 0.090(4) -0.010(3) 0.026(4) -0.054(4)
O103 0.071(3) 0.071(3) 0.055(3) 0.004(3) 0.007(3) 0.011(3)
O104 0.077(4) 0.090(4) 0.071(4) 0.018(3) 0.017(3) -0.020(3)
O105 0.074(3) 0.044(3) 0.056(3) 0.009(2) 0.008(2) -0.007(2)
O106 0.084(4) 0.093(5) 0.078(4) 0.017(3) -0.012(3) -0.020(4)
C1 0.055(4) 0.044(4) 0.051(4) 0.006(3) -0.005(3) -0.007(3)
C2 0.056(4) 0.065(5) 0.060(4) 0.004(4) 0.002(3) 0.001(4)
C3 0.040(4) 0.068(5) 0.058(4) -0.005(4) 0.003(3) -0.004(3)
C11 0.062(4) 0.047(4) 0.070(5) -0.011(4) 0.005(4) -0.005(3)
C12 0.050(4) 0.044(4) 0.047(4) -0.002(3) 0.008(3) 0.002(3)
C13 0.059(4) 0.051(4) 0.066(5) -0.012(4) 0.017(4) 0.003(3)
C14 0.056(4) 0.054(4) 0.055(4) -0.007(3) 0.014(3) -0.006(3)
C15 0.059(5) 0.082(6) 0.103(7) -0.028(5) 0.037(5) -0.019(4)
C21 0.089(5) 0.066(5) 0.042(4) 0.007(3) 0.004(4) 0.007(4)
C22 0.055(4) 0.054(4) 0.042(4) -0.004(3) -0.005(3) 0.010(3)
C23 0.055(4) 0.069(5) 0.045(4) -0.009(3) -0.004(3) 0.018(4)
C24 0.043(4) 0.057(4) 0.062(4) -0.015(4) 0.001(3) 0.009(3)
C25 0.041(4) 0.095(6) 0.094(6) -0.038(5) 0.000(4) -0.006(4)
C31 0.074(5) 0.076(6) 0.059(5) 0.002(4) -0.001(4) 0.030(4)
C32 0.085(5) 0.048(4) 0.035(3) 0.000(3) 0.009(3) 0.018(4)
C33 0.100(6) 0.052(4) 0.045(4) 0.006(3) 0.016(4) 0.020(4)
C34 0.100(6) 0.046(4) 0.043(4) -0.005(3) 0.027(4) -0.005(4)
C35 0.125(8) 0.055(5) 0.082(6) 0.003(4) 0.033(6) -0.020(5)
C41 0.051(4) 0.083(6) 0.072(5) 0.001(4) 0.018(4) -0.006(4)
C42 0.063(5) 0.095(7) 0.085(6) -0.010(5) 0.009(5) -0.003(5)
C43 0.054(5) 0.140(9) 0.075(6) -0.002(6) -0.009(4) 0.011(5)
C44 0.056(5) 0.163(11) 0.085(7) -0.010(7) 0.009(5) 0.019(6)
C45 0.049(5) 0.121(8) 0.103(8) -0.001(6) 0.012(5) 0.003(5)
C46 0.056(5) 0.107(7) 0.073(6) 0.001(5) 0.026(4) 0.004(5)
C101 0.139(5) 0.149(7) 0.119(6) 0.043(6) 0.061(5) 0.056(6)
C102 0.168(5) 0.148(7) 0.124(6) 0.032(6) 0.067(5) 0.065(6)
C103 0.222(6) 0.066(4) 0.098(4) -0.004(4) 0.047(5) 0.003(5)
C104 0.235(6) 0.071(4) 0.097(4) -0.007(4) 0.037(5) -0.026(5)
C105 0.220(6) 0.099(4) 0.102(5) -0.010(4) 0.007(5) -0.069(5)
C106 0.207(7) 0.117(5) 0.109(5) 0.001(4) -0.004(5) -0.080(5)
C107 0.064(6) 0.111(8) 0.133(9) 0.043(7) 0.016(6) 0.016(6)
C108 0.077(6) 0.085(7) 0.098(7) 0.020(6) -0.025(5) 0.004(5)
C109 0.095(7) 0.083(6) 0.048(4) 0.004(4) 0.008(4) 0.018(5)
C110 0.114(8) 0.079(6) 0.055(5) 0.014(4) 0.028(5) 0.007(6)
C111 0.109(9) 0.186(13) 0.101(9) 0.029(9) 0.025(7) -0.074(9)
C112 0.085(8) 0.232(17) 0.137(12) 0.059(12) -0.003(8) -0.072(10)
C113 0.053(5) 0.123(9) 0.151(10) 0.061(8) 0.012(6) -0.021(5)
C114 0.070(6) 0.098(7) 0.114(8) 0.046(6) 0.016(5) -0.016(5)
C115 0.105(7) 0.043(4) 0.046(4) 0.008(3) 0.006(4) -0.002(4)
C116 0.081(6) 0.096(7) 0.061(5) 0.011(5) -0.001(4) 0.015(5)
C117 0.092(6) 0.216(13) 0.159(9) 0.078(9) -0.037(6) -0.062(7)
C118 0.098(6) 0.217(13) 0.162(9) 0.079(10) -0.037(6) -0.070(7)
B1 0.055(5) 0.047(4) 0.053(5) -0.011(4) 0.016(4) -0.012(4)

loop_
_atom_type_symbol
_atom_type_scat_dispersion_real
_atom_type_scat_dispersion_imag
_atom_type_scat_Cromer_Mann_a1
_atom_type_scat_Cromer_Mann_b1
_atom_type_scat_Cromer_Mann_a2
_atom_type_scat_Cromer_Mann_b2
_atom_type_scat_Cromer_Mann_a3
_atom_type_scat_Cromer_Mann_b3
_atom_type_scat_Cromer_Mann_a4
_atom_type_scat_Cromer_Mann_b4
_atom_type_scat_Cromer_Mann_c
_atom_type_scat_source
C 0.0181 0.0091 2.3100 20.8439 1.0200 10.2075 1.5886 0.5687 0.8650 51.6512 0.2156 'International Tables Vol C 4.2.6.8 and 6.1.1.4'
H 0.0000 0.0000 0.4930 10.5109 0.3229 26.1257 0.1402 3.1424 0.0408 57.7998 0.0030 'International Tables Vol C 4.2.6.8 and 6.1.1.4'
B 0.0090 0.0039 2.0545 23.2185 1.3326 1.0210 1.0979 60.3498 0.7068 0.1403 -0.1932 'International Tables Vol C 4.2.6.8 and 6.1.1.4'
K 0.3868 1.0657 8.2186 12.7949 7.4398 0.7748 1.0519 213.1870 0.8659 41.6841 1.4228 'International Tables Vol C 4.2.6.8 and 6.1.1.4'
N 0.0311 0.0180 12.2126 0.0057 3.1322 9.8933 2.0125 28.9975 1.1663 0.5826 -11.5290 'International Tables Vol C 4.2.6.8 and 6.1.1.4'
O 0.0492 0.0322 3.0485 13.2771 2.2868 5.7011 1.5463 0.3239 0.8670 32.9089 0.2508 'International Tables Vol C 4.2.6.8 and 6.1.1.4'
P 0.2955 0.4335 6.4345 1.9067 4.1791 27.1570 1.7800 0.5260 1.4908 68.1645 1.1149 'International Tables Vol C 4.2.6.8 and 6.1.1.4'
W -5.4734 5.5774 29.0818 1.7203 15.4300 9.2259 14.4327 0.3217 5.1198 57.0560 9.8875 'International Tables Vol C 4.2.6.8 and 6.1.1.4'

loop_
_geom_angle_atom_site_label_1
_geom_angle_atom_site_label_2
_geom_angle_atom_site_label_3
_geom_angle
_geom_angle_publ_flag
N11 W1 N21 80.68(18) yes
N11 W1 N31 78.17(18) yes
N21 W1 N31 83.38(19) yes
N11 W1 C1 174.6(2) yes
N21 W1 C1 95.0(2) yes
N31 W1 C1 98.1(2) yes
N11 W1 C2 97.2(2) yes
N21 W1 C2 176.2(3) yes
N31 W1 C2 99.3(3) yes
C1 W1 C2 87.3(3) yes
N11 W1 C3 96.2(2) yes
N21 W1 C3 96.8(2) yes
N31 W1 C3 174.3(2) yes
C1 W1 C3 87.5(3) yes
C2 W1 C3 80.3(3) yes
C1 P1 C41 104.4(3) yes
W1 N11 N12 120.6(4) yes
W1 N11 C12 132.1(4) yes
N12 N11 C12 107.1(5) yes
N11 N12 C14 109.3(5) yes
N11 N12 B1 119.1(5) yes
C14 N12 B1 131.6(6) yes
W1 N21 N22 121.9(4) yes
W1 N21 C22 131.1(5) yes
N22 N21 C22 107.0(5) yes
N21 N22 C24 109.2(6) yes
N21 N22 B1 119.6(5) yes
C24 N22 B1 131.1(6) yes
W1 N31 N32 120.9(4) yes
W1 N31 C32 132.2(5) yes
N32 N31 C32 106.8(5) yes
N31 N32 C34 108.8(6) yes
N31 N32 B1 120.2(5) yes
C34 N32 B1 130.7(6) yes
C101 N101 C107 108.7(8) yes
C101 N101 C113 113.7(9) yes
C107 N101 C113 111.0(10) yes
C106 N102 C112 110.2(11) yes
C106 N102 C118 106.8(11) yes
C112 N102 C118 112.0(13) yes
C102 O101 C103 122.4(11) yes
C104 O102 C105 107.7(10) yes
C108 O103 C109 112.7(7) yes
C110 O104 C111 111.7(7) yes
C114 O105 C115 110.5(6) yes
C116 O106 C117 109.9(9) yes
P1 C1 W1 167.0(4) yes
W1 C2 O2 173.9(7) yes
W1 C3 O3 177.2(6) yes
C12 C11 H111 109.3 no
C12 C11 H112 110.4 no
H111 C11 H112 109.0 no
C12 C11 H113 110.7 no
H111 C11 H113 107.6 no
H112 C11 H113 109.8 no
C11 C12 N11 122.6(6) yes
C11 C12 C13 127.5(6) yes
N11 C12 C13 109.9(6) yes
C12 C13 C14 105.5(6) yes
C12 C13 H131 127.3 no
C14 C13 H131 127.1 no
C13 C14 N12 108.2(6) yes
C13 C14 C15 128.2(7) yes
N12 C14 C15 123.6(6) yes
C14 C15 H151 110.1 no
C14 C15 H153 110.7 no
H151 C15 H153 108.8 no
C14 C15 H152 110.4 no
H151 C15 H152 107.9 no
H153 C15 H152 108.9 no
C22 C21 H211 109.3 no
C22 C21 H212 109.4 no
H211 C21 H212 109.7 no
C22 C21 H213 110.2 no
H211 C21 H213 109.0 no
H212 C21 H213 109.3 no
C21 C22 N21 122.8(6) yes
C21 C22 C23 128.3(6) yes
N21 C22 C23 108.8(6) yes
C22 C23 C24 107.1(6) yes
C22 C23 H231 126.3 no
C24 C23 H231 126.6 no
C23 C24 N22 107.8(6) yes
C23 C24 C25 129.8(7) yes
N22 C24 C25 122.4(7) yes
C24 C25 H251 108.9 no
C24 C25 H253 109.6 no
H251 C25 H253 110.0 no
C24 C25 H252 110.5 no
H251 C25 H252 109.7 no
H253 C25 H252 108.2 no
C32 C31 H311 109.6 no
C32 C31 H312 110.9 no
H311 C31 H312 108.9 no
C32 C31 H313 109.7 no
H311 C31 H313 108.5 no
H312 C31 H313 109.1 no
C31 C32 N31 122.6(7) yes
C31 C32 C33 127.5(7) yes
N31 C32 C33 109.9(7) yes
C32 C33 C34 107.0(7) yes
C32 C33 H331 125.3 no
C34 C33 H331 127.7 no
C33 C34 N32 107.5(7) yes
C33 C34 C35 130.8(8) yes
N32 C34 C35 121.6(8) yes
C34 C35 H351 108.8 no
C34 C35 H352 109.5 no
H351 C35 H352 110.0 no
C34 C35 H353 109.3 no
H351 C35 H353 110.0 no
H352 C35 H353 109.2 no
P1 C41 C42 125.5(7) yes
P1 C41 C46 117.8(7) yes
C42 C41 C46 116.6(8) yes
C41 C42 C43 122.0(9) yes
C41 C42 H421 118.8 no
C43 C42 H421 119.1 no
C42 C43 C44 120.3(9) yes
C42 C43 H431 119.7 no
C44 C43 H431 120.0 no
C43 C44 C45 119.4(9) yes
C43 C44 H441 120.1 no
C45 C44 H441 120.5 no
C44 C45 C46 121.1(9) yes
C44 C45 H451 119.6 no
C46 C45 H451 119.4 no
C41 C46 C45 120.6(9) yes
C41 C46 H461 119.4 no
C45 C46 H461 119.9 no
N101 C101 C102 114.4(10) yes
N101 C101 H1011 108.6 no
C102 C101 H1011 109.2 no
N101 C101 H1012 107.2 no
C102 C101 H1012 106.8 no
H1011 C101 H1012 110.6 no
C101 C102 O101 114.7(11) yes
C101 C102 H1021 108.2 no
O101 C102 H1021 108.1 no
C101 C102 H1022 108.9 no
O101 C102 H1022 107.5 no
H1021 C102 H1022 109.4 no
O101 C103 C104 115.0(10) yes
O101 C103 H1031 107.6 no
C104 C103 H1031 107.7 no
O101 C103 H1032 106.6 no
C104 C103 H1032 109.4 no
H1031 C103 H1032 110.5 no
C103 C104 O102 108.0(11) yes
C103 C104 H1042 111.2 no
O102 C104 H1042 109.8 no
C103 C104 H1041 109.3 no
O102 C104 H1041 109.6 no
H1042 C104 H1041 108.9 no
O102 C105 C106 110.7(11) yes
O102 C105 H1051 109.1 no
C106 C105 H1051 109.1 no
O102 C105 H1052 109.1 no
C106 C105 H1052 108.5 no
H1051 C105 H1052 110.4 no
C105 C106 N102 116.6(12) yes
C105 C106 H1061 107.7 no
N102 C106 H1061 107.7 no
C105 C106 H1062 107.3 no
N102 C106 H1062 107.5 no
H1061 C106 H1062 110.0 no
N101 C107 C108 114.1(8) yes
N101 C107 H1071 108.1 no
C108 C107 H1071 108.6 no
N101 C107 H1072 108.3 no
C108 C107 H1072 107.8 no
H1071 C107 H1072 109.8 no
C107 C108 O103 109.0(8) yes
C107 C108 H1081 110.3 no
O103 C108 H1081 109.3 no
C107 C108 H1082 109.0 no
O103 C108 H1082 109.4 no
H1081 C108 H1082 109.7 no
O103 C109 C110 109.2(7) yes
O103 C109 H1091 109.1 no
C110 C109 H1091 109.4 no
O103 C109 H1092 109.6 no
C110 C109 H1092 110.1 no
H1091 C109 H1092 109.5 no
C109 C110 O104 110.0(7) yes
C109 C110 H1102 109.1 no
O104 C110 H1102 109.3 no
C109 C110 H1101 109.7 no
O104 C110 H1101 109.3 no
H1102 C110 H1101 109.5 no
O104 C111 C112 108.3(9) yes
O104 C111 H1111 109.4 no
C112 C111 H1111 109.4 no
O104 C111 H1112 110.1 no
C112 C111 H1112 109.9 no
H1111 C111 H1112 109.6 no
C111 C112 N102 114.0(13) yes
C111 C112 H1121 108.6 no
N102 C112 H1121 108.7 no
C111 C112 H1122 108.3 no
N102 C112 H1122 107.6 no
H1121 C112 H1122 109.6 no
N101 C113 C114 114.5(10) yes
N101 C113 H1131 107.9 no
C114 C113 H1131 107.8 no
N101 C113 H1132 108.8 no
C114 C113 H1132 108.6 no
H1131 C113 H1132 109.2 no
C113 C114 O105 108.8(7) yes
C113 C114 H1142 110.4 no
O105 C114 H1142 110.0 no
C113 C114 H1141 108.7 no
O105 C114 H1141 108.7 no
H1142 C114 H1141 110.1 no
O105 C115 C116 109.9(6) yes
O105 C115 H1151 109.0 no
C116 C115 H1151 109.8 no
O105 C115 H1152 109.3 no
C116 C115 H1152 109.8 no
H1151 C115 H1152 109.1 no
C115 C116 O106 111.7(7) yes
C115 C116 H1162 108.3 no
O106 C116 H1162 108.8 no
C115 C116 H1161 109.4 no
O106 C116 H1161 109.0 no
H1162 C116 H1161 109.5 no
O106 C117 C118 108.5(13) yes
O106 C117 H1171 109.4 no
C118 C117 H1171 110.1 no
O106 C117 H1172 108.7 no
C118 C117 H1172 109.6 no
H1171 C117 H1172 110.4 no
C117 C118 N102 114.4(11) yes
C117 C118 H1181 109.1 no
N102 C118 H1181 107.4 no
C117 C118 H1182 107.7 no
N102 C118 H1182 108.6 no
H1181 C118 H1182 109.6 no
N12 B1 N32 108.5(6) yes
N12 B1 N22 109.1(6) yes
N32 B1 N22 111.2(5) yes
N12 B1 H11 109.4 no
N32 B1 H11 109.3 no
N22 B1 H11 109.4 no

loop_
_geom_bond_atom_site_label_1
_geom_bond_atom_site_label_2
_geom_bond_distance
_geom_bond_publ_flag
W1 N11 2.299(5) yes
W1 N21 2.245(5) yes
W1 N31 2.251(5) yes
W1 C1 1.915(7) yes
W1 C2 1.970(7) yes
W1 C3 1.958(8) yes
P1 C1 1.692(7) yes
P1 C41 1.830(8) yes
N11 N12 1.378(7) yes
N11 C12 1.326(8) yes
N12 C14 1.343(8) yes
N12 B1 1.542(9) yes
N21 N22 1.372(7) yes
N21 C22 1.338(8) yes
N22 C24 1.350(8) yes
N22 B1 1.525(9) yes
N31 N32 1.379(7) yes
N31 C32 1.339(8) yes
N32 C34 1.363(8) yes
N32 B1 1.536(10) yes
N101 C101 1.504(13) yes
N101 C107 1.453(12) yes
N101 C113 1.475(13) yes
N102 C106 1.399(14) yes
N102 C112 1.456(16) yes
N102 C118 1.462(15) yes
O2 C2 1.160(8) yes
O3 C3 1.259(9) yes
O101 C102 1.384(15) yes
O101 C103 1.494(13) yes
O102 C104 1.285(13) yes
O102 C105 1.435(15) yes
O103 C108 1.402(10) yes
O103 C109 1.421(9) yes
O104 C110 1.420(10) yes
O104 C111 1.415(10) yes
O105 C114 1.394(9) yes
O105 C115 1.429(8) yes
O106 C116 1.398(10) yes
O106 C117 1.445(13) yes
C11 C12 1.495(9) yes
C11 H111 0.961 no
C11 H112 0.959 no
C11 H113 0.963 no
C12 C13 1.397(9) yes
C13 C14 1.380(9) yes
C13 H131 0.926 no
C14 C15 1.502(9) yes
C15 H151 0.965 no
C15 H153 0.958 no
C15 H152 0.961 no
C21 C22 1.476(10) yes
C21 H211 0.952 no
C21 H212 0.961 no
C21 H213 0.952 no
C22 C23 1.388(9) yes
C23 C24 1.356(10) yes
C23 H231 0.930 no
C24 C25 1.486(10) yes
C25 H251 0.954 no
C25 H253 0.954 no
C25 H252 0.955 no
C31 C32 1.488(10) yes
C31 H311 0.957 no
C31 H312 0.962 no
C31 H313 0.961 no
C32 C33 1.372(10) yes
C33 C34 1.370(11) yes
C33 H331 0.934 no
C34 C35 1.485(11) yes
C35 H351 0.958 no
C35 H352 0.957 no
C35 H353 0.957 no
C41 C42 1.390(11) yes
C41 C46 1.399(11) yes
C42 C43 1.370(11) yes
C42 H421 0.938 no
C43 C44 1.379(12) yes
C43 H431 0.924 no
C44 C45 1.348(12) yes
C44 H441 0.931 no
C45 C46 1.394(11) yes
C45 H451 0.934 no
C46 H461 0.946 no
C101 C102 1.464(18) yes
C101 H1011 0.968 no
C101 H1012 0.967 no
C102 H1021 0.967 no
C102 H1022 0.966 no
C103 C104 1.458(17) yes
C103 H1031 0.955 no
C103 H1032 0.967 no
C104 H1042 0.981 no
C104 H1041 0.978 no
C105 C106 1.455(17) yes
C105 H1051 0.971 no
C105 H1052 0.971 no
C106 H1061 0.973 no
C106 H1062 0.980 no
C107 C108 1.503(13) yes
C107 H1071 0.968 no
C107 H1072 0.967 no
C108 H1081 0.970 no
C108 H1082 0.969 no
C109 C110 1.467(12) yes
C109 H1091 0.971 no
C109 H1092 0.972 no
C110 H1102 0.966 no
C110 H1101 0.966 no
C111 C112 1.485(15) yes
C111 H1111 0.971 no
C111 H1112 0.972 no
C112 H1121 0.968 no
C112 H1122 0.965 no
C113 C114 1.481(12) yes
C113 H1131 0.963 no
C113 H1132 0.967 no
C114 H1142 0.969 no
C114 H1141 0.967 no
C115 C116 1.464(11) yes
C115 H1151 0.963 no
C115 H1152 0.972 no
C116 H1162 0.972 no
C116 H1161 0.973 no
C117 C118 1.471(18) yes
C117 H1171 0.970 no
C117 H1172 0.967 no
C118 H1181 0.976 no
C118 H1182 0.970 no
B1 H11 1.080 no

loop_
_geom_hbond_atom_site_label_D
_geom_hbond_atom_site_label_H
_geom_hbond_atom_site_label_A
_geom_hbond_site_symmetry_A
_geom_hbond_angle_DHA
_geom_hbond_distance_DH
_geom_hbond_distance_HA
_geom_hbond_distance_DA
_geom_hbond_publ_flag
C23 H231 O2 4_565 157.0(2) 0.930 2.396 3.272(14) yes

loop_
_platon_squeeze_void_nr
_platon_squeeze_void_average_x
_platon_squeeze_void_average_y
_platon_squeeze_void_average_z
_platon_squeeze_void_volume
_platon_squeeze_void_count_electrons
_platon_squeeze_void_content
1 0.000 0.500 -0.002 454 118 ' '
2 0.500 0.000 0.593 454 118 ' '
